data_7030774
loop_
_publ_author_name
'Jozwiuk, Anna'
'Ingram, Audrey L.'
'Powell, Douglas R.'
'Moubaraki, Boujemaa'
'Chilton, Nicholas F.'
'Murray, Keith S.'
'Houser, Robert P.'

_publ_section_title
;
 Redox and acid-base properties of asymmetric non-heme (hydr)oxo-bridged
 diiron complexes.
;
_journal_issue 25
_journal_name_full 'Dalton transactions (Cambridge, England : 2003)'
_journal_page_first 9740
_journal_page_last 9753
_journal_paper_doi 10.1039/c4dt00047a
_journal_volume 43
_journal_year 2014
_chemical_formula_moiety 'C46 H50 Fe2 N6 O4, 2(C H4 O)'
_chemical_formula_sum 'C48 H58 Fe2 N6 O6'
_chemical_formula_weight 926.70
_space_group_crystal_system monoclinic
_space_group_IT_number 14
_space_group_name_Hall '-P 2yn'
_space_group_name_H-M_alt 'P 1 21/n 1'
_symmetry_space_group_name_Hall '-P 2yn'
_symmetry_space_group_name_H-M 'P 1 21/n 1'
_atom_sites_solution_hydrogens mixed
_atom_sites_solution_primary direct
_atom_sites_solution_secondary difmap
_audit_creation_method SHELXL-2013
_cell_angle_alpha 90
_cell_angle_beta 103.606(3)
_cell_angle_gamma 90
_cell_formula_units_Z 2
_cell_length_a 12.8640(18)
_cell_length_b 13.4112(19)
_cell_length_c 13.0923(19)
_cell_measurement_reflns_used 6553
_cell_measurement_temperature 100(2)
_cell_measurement_theta_max 28.16
_cell_measurement_theta_min 2.23
_cell_volume 2195.3(5)
_computing_cell_refinement 'SAINT (Bruker, 2007)'
_computing_data_collection 'SMART (Bruker, 2007)'
_computing_data_reduction 'SAINT (Bruker, 2007)'
_computing_publication_material 'SHELXL-2013 (Sheldrick, 2013)'
_computing_structure_refinement 'SHELXL-2013 (Sheldrick, 2013)'
_computing_structure_solution 'SHELXL-2013 (Sheldrick, 2013)'
_diffrn_ambient_temperature 100(2)
_diffrn_measured_fraction_theta_full 1.000
_diffrn_measured_fraction_theta_max 0.999
_diffrn_measurement_device_type 'CCD Bruker APEX'
_diffrn_measurement_method '\f and \w scans'
_diffrn_radiation_type MoK\a
_diffrn_radiation_wavelength 0.71073
_diffrn_reflns_av_R_equivalents 0.0924
_diffrn_reflns_av_unetI/netI 0.0747
_diffrn_reflns_Laue_measured_fraction_full 1.000
_diffrn_reflns_Laue_measured_fraction_max 0.999
_diffrn_reflns_limit_h_max 17
_diffrn_reflns_limit_h_min -17
_diffrn_reflns_limit_k_max 17
_diffrn_reflns_limit_k_min -17
_diffrn_reflns_limit_l_max 17
_diffrn_reflns_limit_l_min -17
_diffrn_reflns_number 29620
_diffrn_reflns_point_group_measured_fraction_full 1.000
_diffrn_reflns_point_group_measured_fraction_max 0.999
_diffrn_reflns_theta_full 25.242
_diffrn_reflns_theta_max 28.406
_diffrn_reflns_theta_min 1.997
_exptl_absorpt_coefficient_mu 0.718
_exptl_absorpt_correction_T_max 0.938
_exptl_absorpt_correction_T_min 0.864
_exptl_absorpt_correction_type multi-scan
_exptl_absorpt_process_details 'SADABS (Bruker, 2002)'
_exptl_crystal_colour red
_exptl_crystal_density_diffrn 1.402
_exptl_crystal_description prism
_exptl_crystal_F_000 976
_exptl_crystal_size_max 0.210
_exptl_crystal_size_mid 0.110
_exptl_crystal_size_min 0.090
_refine_diff_density_max 0.401
_refine_diff_density_min -0.402
_refine_diff_density_rms 0.081
_refine_ls_extinction_method none
_refine_ls_goodness_of_fit_ref 1.006
_refine_ls_hydrogen_treatment mixed
_refine_ls_matrix_type full
_refine_ls_number_parameters 289
_refine_ls_number_reflns 5503
_refine_ls_number_restraints 0
_refine_ls_restrained_S_all 1.006
_refine_ls_R_factor_all 0.0832
_refine_ls_R_factor_gt 0.0504
_refine_ls_shift/su_max 0.001
_refine_ls_shift/su_mean 0.000
_refine_ls_structure_factor_coef Fsqd
_refine_ls_weighting_details 'w=1/[\s^2^(Fo^2^)+(0.0440P)^2^+0.8000P] where P=(Fo^2^+2Fc^2^)/3'
_refine_ls_weighting_scheme calc
_refine_ls_wR_factor_gt 0.0986
_refine_ls_wR_factor_ref 0.1103
_reflns_Friedel_coverage 0.000
_reflns_number_gt 3959
_reflns_number_total 5503
_reflns_threshold_expression 'I > 2\s(I)'
_cod_data_source_file c4dt00047a2.cif
_cod_data_source_block compound_[(FeL)2]_
_cod_depositor_comments
;Adding full bibliography for 7030772--7030775.cif.

The following automatic conversions were performed:

data name '_iucr_refine_instruction_details' was replaced with
'_iucr_refine_instructions_details' as specified in the replacement
file 'data/replacement-values/replacement_tags.lst'.

Automatic conversion script
Id: cif_correct_tags 9268 2022-04-12 08:56:07Z antanas 
;
_cod_database_code 7030774
_shelx_space_group_comment
; 
The symmetry employed for this shelxl refinement is uniquely defined 
by the following loop, which should always be used as a source of 
symmetry information in preference to the above space-group names. 
They are only intended as comments. 
;
_shelx_estimated_absorpt_t_min 0.864
_shelx_estimated_absorpt_t_max 0.938
_shelxl_version_number 2013-3

loop_
_space_group_symop_operation_xyz
'x, y, z'
'-x+1/2, y+1/2, -z+1/2'
'-x, -y, -z'
'x-1/2, -y-1/2, z-1/2'

loop_
_atom_site_label
_atom_site_type_symbol
_atom_site_fract_x
_atom_site_fract_y
_atom_site_fract_z
_atom_site_U_iso_or_equiv
_atom_site_adp_type
_atom_site_occupancy
_atom_site_site_symmetry_order
_atom_site_calc_flag
_atom_site_refinement_flags_posn
_atom_site_refinement_flags_adp
Fe1 Fe 0.37736(3) 0.48007(3) 0.51939(3) 0.01350(11) Uani 1 1 d . .
O1 O 0.40686(14) 0.48413(13) 0.67753(13) 0.0195(4) Uani 1 1 d . .
C2 C 0.3335(2) 0.46529(19) 0.73204(18) 0.0176(6) Uani 1 1 d . .
C3 C 0.3146(2) 0.5331(2) 0.80741(19) 0.0219(6) Uani 1 1 d . .
H3 H 0.3535 0.5939 0.8186 0.026 Uiso 1 1 calc R U
C4 C 0.2402(2) 0.5130(2) 0.86570(19) 0.0234(6) Uani 1 1 d . .
H4 H 0.2287 0.5602 0.9160 0.028 Uiso 1 1 calc R U
C5 C 0.1822(2) 0.4248(2) 0.85170(19) 0.0221(6) Uani 1 1 d . .
H5 H 0.1313 0.4110 0.8920 0.027 Uiso 1 1 calc R U
C6 C 0.2003(2) 0.3572(2) 0.77731(19) 0.0194(6) Uani 1 1 d . .
H6 H 0.1612 0.2964 0.7670 0.023 Uiso 1 1 calc R U
C7 C 0.2743(2) 0.37633(19) 0.71747(18) 0.0164(5) Uani 1 1 d . .
C8 C 0.2933(2) 0.30243(19) 0.63684(18) 0.0177(6) Uani 1 1 d . .
H8A H 0.3682 0.2787 0.6569 0.021 Uiso 1 1 calc R U
H8B H 0.2457 0.2441 0.6352 0.021 Uiso 1 1 calc R U
N9 N 0.27239(18) 0.34844(16) 0.53057(16) 0.0163(5) Uani 1 1 d . .
H9 H 0.294(2) 0.304(2) 0.492(2) 0.020 Uiso 1 1 d . U
C10 C 0.1579(2) 0.3681(2) 0.48868(19) 0.0179(6) Uani 1 1 d . .
H10A H 0.1296 0.4016 0.5439 0.021 Uiso 1 1 calc R U
H10B H 0.1203 0.3035 0.4731 0.021 Uiso 1 1 calc R U
C11 C 0.1311(2) 0.43328(19) 0.38818(18) 0.0161(5) Uani 1 1 d . .
C12 C 0.0160(2) 0.4059(2) 0.33019(19) 0.0206(6) Uani 1 1 d . .
H12A H -0.0066 0.4487 0.2682 0.031 Uiso 1 1 d R U
H12B H -0.0320 0.4158 0.3773 0.031 Uiso 1 1 d R U
H12C H 0.0136 0.3360 0.3081 0.031 Uiso 1 1 d R U
C13 C 0.1403(2) 0.54348(19) 0.41845(18) 0.0159(5) Uani 1 1 d . .
N14 N 0.23247(17) 0.57235(16) 0.48575(15) 0.0167(5) Uani 1 1 d . .
C15 C 0.2411(2) 0.66708(19) 0.5188(2) 0.0195(6) Uani 1 1 d . .
H15 H 0.3051 0.6865 0.5672 0.023 Uiso 1 1 calc R U
C16 C 0.1630(2) 0.7381(2) 0.4873(2) 0.0215(6) Uani 1 1 d . .
H16 H 0.1727 0.8043 0.5137 0.026 Uiso 1 1 calc R U
C17 C 0.0701(2) 0.7105(2) 0.4160(2) 0.0216(6) Uani 1 1 d . .
H17 H 0.0150 0.7578 0.3912 0.026 Uiso 1 1 calc R U
C18 C 0.0589(2) 0.6122(2) 0.38148(19) 0.0184(6) Uani 1 1 d . .
H18 H -0.0044 0.5919 0.3326 0.022 Uiso 1 1 calc R U
C19 C 0.2036(2) 0.4071(2) 0.31327(18) 0.0176(5) Uani 1 1 d . .
H19A H 0.2057 0.3336 0.3067 0.021 Uiso 1 1 calc R U
H19B H 0.1703 0.4343 0.2429 0.021 Uiso 1 1 calc R U
N20 N 0.31525(17) 0.44420(17) 0.34483(16) 0.0151(4) Uani 1 1 d . .
H20 H 0.317(2) 0.504(2) 0.316(2) 0.018 Uiso 1 1 d . U
C21 C 0.3881(2) 0.37705(19) 0.30324(18) 0.0170(5) Uani 1 1 d . .
H21A H 0.4519 0.4149 0.2956 0.020 Uiso 1 1 calc R U
H21B H 0.3509 0.3522 0.2329 0.020 Uiso 1 1 calc R U
C22 C 0.4223(2) 0.29026(18) 0.37615(18) 0.0154(5) Uani 1 1 d . .
C23 C 0.3818(2) 0.19419(19) 0.35229(19) 0.0185(6) Uani 1 1 d . .
H23 H 0.3355 0.1814 0.2856 0.022 Uiso 1 1 calc R U
C24 C 0.4083(2) 0.1172(2) 0.4243(2) 0.0208(6) Uani 1 1 d . .
H24 H 0.3779 0.0528 0.4084 0.025 Uiso 1 1 calc R U
C25 C 0.4794(2) 0.13506(19) 0.5199(2) 0.0202(6) Uani 1 1 d . .
H25 H 0.4995 0.0819 0.5684 0.024 Uiso 1 1 calc R U
C26 C 0.5216(2) 0.22924(19) 0.54563(19) 0.0181(6) Uani 1 1 d . .
H26 H 0.5714 0.2398 0.6109 0.022 Uiso 1 1 calc R U
C27 C 0.4912(2) 0.30923(18) 0.47574(19) 0.0151(5) Uani 1 1 d . .
O28 O 0.51814(13) 0.40336(12) 0.50464(12) 0.0154(4) Uani 1 1 d . .
O1S O 0.59541(17) 0.38046(15) 0.76589(15) 0.0271(5) Uani 1 1 d . .
H1S H 0.536(3) 0.404(2) 0.732(2) 0.033 Uiso 1 1 d . U
C2S C 0.6010(3) 0.4062(2) 0.8718(2) 0.0338(7) Uani 1 1 d . .
H2S1 H 0.6630 0.3735 0.9173 0.051 Uiso 1 1 d R U
H2S2 H 0.5356 0.3843 0.8913 0.051 Uiso 1 1 d R U
H2S3 H 0.6083 0.4787 0.8802 0.051 Uiso 1 1 d R U

loop_
_atom_site_aniso_label
_atom_site_aniso_U_11
_atom_site_aniso_U_22
_atom_site_aniso_U_33
_atom_site_aniso_U_23
_atom_site_aniso_U_13
_atom_site_aniso_U_12
Fe1 0.01365(19) 0.01587(19) 0.01138(16) 0.00006(14) 0.00372(13) -0.00004(16)
O1 0.0161(10) 0.0276(10) 0.0151(8) -0.0009(8) 0.0041(7) -0.0031(8)
C2 0.0151(13) 0.0237(15) 0.0137(11) 0.0017(10) 0.0027(10) 0.0023(11)
C3 0.0242(15) 0.0242(15) 0.0173(12) 0.0002(11) 0.0049(11) -0.0004(12)
C4 0.0220(15) 0.0325(16) 0.0153(12) -0.0039(11) 0.0038(10) 0.0041(13)
C5 0.0159(14) 0.0357(17) 0.0159(12) 0.0058(11) 0.0060(10) 0.0047(13)
C6 0.0180(14) 0.0238(15) 0.0157(12) 0.0056(11) 0.0026(10) 0.0033(12)
C7 0.0149(13) 0.0210(14) 0.0127(11) 0.0025(10) 0.0022(10) 0.0040(11)
C8 0.0203(14) 0.0187(14) 0.0147(12) 0.0030(10) 0.0054(10) 0.0009(11)
N9 0.0193(12) 0.0173(12) 0.0137(10) -0.0001(9) 0.0067(9) 0.0029(10)
C10 0.0155(14) 0.0216(14) 0.0167(12) 0.0017(10) 0.0041(10) -0.0019(11)
C11 0.0156(13) 0.0185(14) 0.0143(11) -0.0005(10) 0.0040(10) 0.0003(11)
C12 0.0171(14) 0.0257(15) 0.0181(12) -0.0026(11) 0.0019(11) -0.0033(12)
C13 0.0142(13) 0.0211(14) 0.0136(11) 0.0000(10) 0.0059(10) -0.0007(11)
N14 0.0143(11) 0.0191(12) 0.0174(10) -0.0023(9) 0.0050(9) 0.0003(9)
C15 0.0158(14) 0.0211(14) 0.0219(13) -0.0035(11) 0.0048(11) -0.0035(11)
C16 0.0217(15) 0.0192(14) 0.0252(14) -0.0015(11) 0.0087(11) 0.0000(12)
C17 0.0202(15) 0.0213(15) 0.0243(14) 0.0025(11) 0.0074(11) 0.0042(12)
C18 0.0141(13) 0.0263(15) 0.0151(12) 0.0009(10) 0.0043(10) 0.0010(11)
C19 0.0153(14) 0.0228(14) 0.0133(11) -0.0024(10) 0.0008(10) -0.0002(11)
N20 0.0168(12) 0.0138(11) 0.0160(10) 0.0000(9) 0.0065(9) 0.0006(9)
C21 0.0183(14) 0.0197(14) 0.0142(11) -0.0016(10) 0.0065(10) -0.0006(11)
C22 0.0150(13) 0.0175(14) 0.0154(12) -0.0026(10) 0.0070(10) 0.0015(11)
C23 0.0176(14) 0.0232(14) 0.0163(12) -0.0053(11) 0.0073(10) 0.0002(11)
C24 0.0201(15) 0.0153(14) 0.0307(14) -0.0054(11) 0.0137(12) -0.0005(11)
C25 0.0229(15) 0.0155(14) 0.0241(13) 0.0032(11) 0.0095(11) 0.0075(11)
C26 0.0180(14) 0.0192(14) 0.0186(12) 0.0008(10) 0.0071(10) 0.0033(11)
C27 0.0155(14) 0.0125(13) 0.0203(12) -0.0026(10) 0.0100(11) -0.0003(10)
O28 0.0170(10) 0.0137(9) 0.0166(8) -0.0007(7) 0.0060(7) -0.0008(7)
O1S 0.0258(12) 0.0312(12) 0.0226(10) 0.0021(9) 0.0021(9) 0.0017(9)
C2S 0.0380(19) 0.0368(18) 0.0245(15) 0.0040(13) 0.0034(13) 0.0048(15)

loop_
_atom_type_symbol
_atom_type_description
_atom_type_scat_dispersion_real
_atom_type_scat_dispersion_imag
_atom_type_scat_source
C C 0.0033 0.0016 'International Tables Vol C Tables 4.2.6.8 and 6.1.1.4'
H H 0.0000 0.0000 'International Tables Vol C Tables 4.2.6.8 and 6.1.1.4'
N N 0.0061 0.0033 'International Tables Vol C Tables 4.2.6.8 and 6.1.1.4'
O O 0.0106 0.0060 'International Tables Vol C Tables 4.2.6.8 and 6.1.1.4'
Fe Fe 0.3463 0.8444 'International Tables Vol C Tables 4.2.6.8 and 6.1.1.4'

loop_
_geom_angle_atom_site_label_1
_geom_angle_atom_site_label_2
_geom_angle_atom_site_label_3
_geom_angle
_geom_angle_site_symmetry_1
_geom_angle_site_symmetry_3
O1 Fe1 O28 98.48(7) . .
O1 Fe1 O28 99.14(7) . 3_666
O28 Fe1 O28 76.23(7) . 3_666
O1 Fe1 N14 97.86(7) . .
O28 Fe1 N14 162.60(7) . .
O28 Fe1 N14 95.28(7) 3_666 .
O1 Fe1 N9 85.71(7) . .
O28 Fe1 N9 99.39(7) . .
O28 Fe1 N9 173.84(7) 3_666 .
N14 Fe1 N9 87.77(8) . .
O1 Fe1 N20 165.65(8) . .
O28 Fe1 N20 84.98(7) . .
O28 Fe1 N20 95.22(7) 3_666 .
N14 Fe1 N20 80.65(8) . .
N9 Fe1 N20 79.98(8) . .
C2 O1 Fe1 123.94(15) . .
O1 C2 C7 121.2(2) . .
O1 C2 C3 121.0(2) . .
C7 C2 C3 117.9(2) . .
C4 C3 C2 121.2(3) . .
C4 C3 H3 119.4 . .
C2 C3 H3 119.4 . .
C3 C4 C5 120.9(3) . .
C3 C4 H4 119.5 . .
C5 C4 H4 119.5 . .
C4 C5 C6 118.4(2) . .
C4 C5 H5 120.8 . .
C6 C5 H5 120.8 . .
C5 C6 C7 121.5(3) . .
C5 C6 H6 119.2 . .
C7 C6 H6 119.2 . .
C6 C7 C2 120.1(2) . .
C6 C7 C8 121.1(2) . .
C2 C7 C8 118.8(2) . .
N9 C8 C7 111.0(2) . .
N9 C8 H8A 109.4 . .
C7 C8 H8A 109.4 . .
N9 C8 H8B 109.4 . .
C7 C8 H8B 109.4 . .
H8A C8 H8B 108.0 . .
C10 N9 C8 111.6(2) . .
C10 N9 Fe1 113.52(16) . .
C8 N9 Fe1 114.05(15) . .
C10 N9 H9 109.5(18) . .
C8 N9 H9 104.3(17) . .
Fe1 N9 H9 103.0(18) . .
N9 C10 C11 114.9(2) . .
N9 C10 H10A 108.5 . .
C11 C10 H10A 108.5 . .
N9 C10 H10B 108.5 . .
C11 C10 H10B 108.5 . .
H10A C10 H10B 107.5 . .
C13 C11 C12 111.4(2) . .
C13 C11 C19 111.3(2) . .
C12 C11 C19 106.66(19) . .
C13 C11 C10 109.70(19) . .
C12 C11 C10 106.3(2) . .
C19 C11 C10 111.4(2) . .
C11 C12 H12A 109.5 . .
C11 C12 H12B 109.5 . .
H12A C12 H12B 109.5 . .
C11 C12 H12C 109.5 . .
H12A C12 H12C 109.5 . .
H12B C12 H12C 109.5 . .
N14 C13 C18 120.5(2) . .
N14 C13 C11 116.5(2) . .
C18 C13 C11 123.0(2) . .
C15 N14 C13 118.3(2) . .
C15 N14 Fe1 117.96(17) . .
C13 N14 Fe1 122.74(17) . .
N14 C15 C16 124.2(2) . .
N14 C15 H15 117.9 . .
C16 C15 H15 117.9 . .
C15 C16 C17 118.1(3) . .
C15 C16 H16 120.9 . .
C17 C16 H16 120.9 . .
C16 C17 C18 118.7(3) . .
C16 C17 H17 120.6 . .
C18 C17 H17 120.6 . .
C17 C18 C13 120.1(2) . .
C17 C18 H18 119.9 . .
C13 C18 H18 119.9 . .
N20 C19 C11 115.9(2) . .
N20 C19 H19A 108.3 . .
C11 C19 H19A 108.3 . .
N20 C19 H19B 108.3 . .
C11 C19 H19B 108.3 . .
H19A C19 H19B 107.4 . .
C19 N20 C21 110.23(19) . .
C19 N20 Fe1 115.87(14) . .
C21 N20 Fe1 112.94(15) . .
C19 N20 H20 107.6(19) . .
C21 N20 H20 108.2(18) . .
Fe1 N20 H20 101.2(17) . .
N20 C21 C22 110.52(19) . .
N20 C21 H21A 109.5 . .
C22 C21 H21A 109.5 . .
N20 C21 H21B 109.5 . .
C22 C21 H21B 109.5 . .
H21A C21 H21B 108.1 . .
C23 C22 C27 119.4(2) . .
C23 C22 C21 122.3(2) . .
C27 C22 C21 118.1(2) . .
C24 C23 C22 121.1(2) . .
C24 C23 H23 119.5 . .
C22 C23 H23 119.5 . .
C23 C24 C25 119.3(2) . .
C23 C24 H24 120.4 . .
C25 C24 H24 120.4 . .
C26 C25 C24 121.0(2) . .
C26 C25 H25 119.5 . .
C24 C25 H25 119.5 . .
C25 C26 C27 120.3(2) . .
C25 C26 H26 119.8 . .
C27 C26 H26 119.8 . .
O28 C27 C26 121.5(2) . .
O28 C27 C22 119.6(2) . .
C26 C27 C22 118.7(2) . .
C27 O28 Fe1 108.17(14) . .
C27 O28 Fe1 141.17(15) . 3_666
Fe1 O28 Fe1 103.77(7) . 3_666
C2S O1S H1S 105(2) . .
O1S C2S H2S1 109.5 . .
O1S C2S H2S2 109.5 . .
H2S1 C2S H2S2 109.5 . .
O1S C2S H2S3 109.5 . .
H2S1 C2S H2S3 109.5 . .
H2S2 C2S H2S3 109.5 . .

loop_
_geom_bond_atom_site_label_1
_geom_bond_atom_site_label_2
_geom_bond_distance
_geom_bond_site_symmetry_2
Fe1 O1 2.0159(17) .
Fe1 O28 2.1307(17) .
Fe1 O28 2.1328(17) 3_666
Fe1 N14 2.194(2) .
Fe1 N9 2.248(2) .
Fe1 N20 2.288(2) .
O1 C2 1.334(3) .
C2 C7 1.404(4) .
C2 C3 1.405(4) .
C3 C4 1.384(4) .
C3 H3 0.9500 .
C4 C5 1.387(4) .
C4 H4 0.9500 .
C5 C6 1.390(4) .
C5 H5 0.9500 .
C6 C7 1.393(4) .
C6 H6 0.9500 .
C7 C8 1.509(3) .
C8 N9 1.488(3) .
C8 H8A 0.9900 .
C8 H8B 0.9900 .
N9 C10 1.470(3) .
N9 H9 0.87(3) .
C10 C11 1.549(3) .
C10 H10A 0.9900 .
C10 H10B 0.9900 .
C11 C13 1.527(4) .
C11 C12 1.541(3) .
C11 C19 1.544(3) .
C12 H12A 0.9800 .
C12 H12B 0.9800 .
C12 H12C 0.9800 .
C13 N14 1.357(3) .
C13 C18 1.394(4) .
N14 C15 1.338(3) .
C15 C16 1.375(4) .
C15 H15 0.9500 .
C16 C17 1.382(4) .
C16 H16 0.9500 .
C17 C18 1.390(4) .
C17 H17 0.9500 .
C18 H18 0.9500 .
C19 N20 1.484(3) .
C19 H19A 0.9900 .
C19 H19B 0.9900 .
N20 C21 1.492(3) .
N20 H20 0.88(3) .
C21 C22 1.504(3) .
C21 H21A 0.9900 .
C21 H21B 0.9900 .
C22 C23 1.397(3) .
C22 C27 1.417(3) .
C23 C24 1.386(4) .
C23 H23 0.9500 .
C24 C25 1.386(4) .
C24 H24 0.9500 .
C25 C26 1.385(4) .
C25 H25 0.9500 .
C26 C27 1.405(3) .
C26 H26 0.9500 .
C27 O28 1.340(3) .
O28 Fe1 2.1328(17) 3_666
O1S C2S 1.414(3) .
O1S H1S 0.85(3) .
C2S H2S1 0.9800 .
C2S H2S2 0.9800 .
C2S H2S3 0.9800 .

loop_
_geom_hbond_atom_site_label_D
_geom_hbond_atom_site_label_H
_geom_hbond_atom_site_label_A
_geom_hbond_distance_DH
_geom_hbond_distance_HA
_geom_hbond_distance_DA
_geom_hbond_angle_DHA
_geom_hbond_site_symmetry_A
N9 H9 C27 0.87(3) 2.60(3) 3.109(3) 119(2) .
N9 H9 C22 0.87(3) 2.50(3) 3.201(3) 139(2) .
N20 H20 O1S 0.88(3) 2.33(3) 3.120(3) 149(2) 3_666
C21 H21A O1 0.99 2.23 3.190(3) 164.0 3_666
O1S H1S O1 0.85(3) 1.97(3) 2.799(3) 166(3) .

loop_
_geom_torsion_atom_site_label_1
_geom_torsion_atom_site_label_2
_geom_torsion_atom_site_label_3
_geom_torsion_atom_site_label_4
_geom_torsion
_geom_torsion_site_symmetry_4
Fe1 O1 C2 C7 54.1(3) .
Fe1 O1 C2 C3 -127.2(2) .
O1 C2 C3 C4 -178.6(2) .
C7 C2 C3 C4 0.1(4) .
C2 C3 C4 C5 0.2(4) .
C3 C4 C5 C6 -0.2(4) .
C4 C5 C6 C7 -0.1(4) .
C5 C6 C7 C2 0.5(4) .
C5 C6 C7 C8 -179.9(2) .
O1 C2 C7 C6 178.3(2) .
C3 C2 C7 C6 -0.5(4) .
O1 C2 C7 C8 -1.3(4) .
C3 C2 C7 C8 179.9(2) .
C6 C7 C8 N9 121.7(2) .
C2 C7 C8 N9 -58.7(3) .
C7 C8 N9 C10 -69.7(3) .
C7 C8 N9 Fe1 60.6(2) .
C8 N9 C10 C11 169.2(2) .
Fe1 N9 C10 C11 38.7(3) .
N9 C10 C11 C13 -85.0(3) .
N9 C10 C11 C12 154.5(2) .
N9 C10 C11 C19 38.7(3) .
C12 C11 C13 N14 168.6(2) .
C19 C11 C13 N14 -72.5(3) .
C10 C11 C13 N14 51.3(3) .
C12 C11 C13 C18 -10.4(3) .
C19 C11 C13 C18 108.5(3) .
C10 C11 C13 C18 -127.7(2) .
C18 C13 N14 C15 2.8(3) .
C11 C13 N14 C15 -176.3(2) .
C18 C13 N14 Fe1 -165.55(18) .
C11 C13 N14 Fe1 15.4(3) .
C13 N14 C15 C16 -1.4(4) .
Fe1 N14 C15 C16 167.5(2) .
N14 C15 C16 C17 -0.7(4) .
C15 C16 C17 C18 1.4(4) .
C16 C17 C18 C13 0.0(4) .
N14 C13 C18 C17 -2.1(4) .
C11 C13 C18 C17 176.9(2) .
C13 C11 C19 N20 47.5(3) .
C12 C11 C19 N20 169.2(2) .
C10 C11 C19 N20 -75.2(3) .
C11 C19 N20 C21 151.7(2) .
C11 C19 N20 Fe1 21.8(3) .
C19 N20 C21 C22 -84.5(2) .
Fe1 N20 C21 C22 46.9(2) .
N20 C21 C22 C23 106.0(3) .
N20 C21 C22 C27 -68.8(3) .
C27 C22 C23 C24 -0.1(4) .
C21 C22 C23 C24 -174.9(2) .
C22 C23 C24 C25 -2.7(4) .
C23 C24 C25 C26 2.1(4) .
C24 C25 C26 C27 1.3(4) .
C25 C26 C27 O28 170.0(2) .
C25 C26 C27 C22 -4.0(4) .
C23 C22 C27 O28 -170.7(2) .
C21 C22 C27 O28 4.3(3) .
C23 C22 C27 C26 3.5(4) .
C21 C22 C27 C26 178.4(2) .
C26 C27 O28 Fe1 -108.7(2) .
C22 C27 O28 Fe1 65.3(2) .
C26 C27 O28 Fe1 107.5(3) 3_666
C22 C27 O28 Fe1 -78.5(3) 3_666
